data_7202840
loop_
_publ_author_name
'Zhang, Jian'
'Shen, Yi-Cheng'
'Qin, Ye-Yan'
'Li, Zhao-Ji'
'Yao, Yuan-Gen'

_publ_section_title
;
 Polycatenated 3-connected hydrogen-bonding bilayer stabilized by
 argentophilic interactions
;
_journal_issue 8
_journal_name_full CrystEngComm
_journal_page_first 636
_journal_paper_doi 10.1039/b702972a
_journal_volume 9
_journal_year 2007
_chemical_formula_moiety 'C11 H8 Ag2 N7 O6'
_chemical_formula_sum 'C11 H8 Ag2 N7 O6'
_chemical_formula_weight 549.98
_chemical_name_systematic
;
?
;
_space_group_IT_number 2
_symmetry_cell_setting triclinic
_symmetry_space_group_name_Hall '-P 1'
_symmetry_space_group_name_H-M 'P -1'
_atom_sites_solution_hydrogens geom
_atom_sites_solution_primary direct
_atom_sites_solution_secondary difmap
_audit_creation_method SHELXL-97
_cell_angle_alpha 64.7370(10)
_cell_angle_beta 87.555(2)
_cell_angle_gamma 73.999(2)
_cell_formula_units_Z 2
_cell_length_a 6.7478(3)
_cell_length_b 10.4917(3)
_cell_length_c 11.4993(5)
_cell_measurement_reflns_used 156
_cell_measurement_temperature 293(2)
_cell_measurement_theta_max 25.69
_cell_measurement_theta_min 1.97
_cell_volume 705.08(5)
_computing_cell_refinement 'Siemens SMART & SAINT'
_computing_data_collection 'Siemens SMART'
_computing_data_reduction 'Siemens XPREP'
_computing_molecular_graphics 'Bruker SHELXTL'
_computing_publication_material 'Bruker SHELXTL'
_computing_structure_refinement 'Siemens SHELXTL'
_computing_structure_solution 'Siemens SHELXTL'
_diffrn_ambient_temperature 293(2)
_diffrn_measured_fraction_theta_full 0.967
_diffrn_measured_fraction_theta_max 0.967
_diffrn_measurement_device_type 'CCD area detector'
_diffrn_measurement_method 'phi and omega scans'
_diffrn_radiation_monochromator graphite
_diffrn_radiation_source 'fine-focus sealed tube'
_diffrn_radiation_type MoK\a
_diffrn_radiation_wavelength 0.71073
_diffrn_reflns_av_R_equivalents 0.0139
_diffrn_reflns_av_sigmaI/netI 0.0238
_diffrn_reflns_limit_h_max 7
_diffrn_reflns_limit_h_min -8
_diffrn_reflns_limit_k_max 12
_diffrn_reflns_limit_k_min -12
_diffrn_reflns_limit_l_max 14
_diffrn_reflns_limit_l_min -13
_diffrn_reflns_number 3913
_diffrn_reflns_theta_full 25.69
_diffrn_reflns_theta_max 25.69
_diffrn_reflns_theta_min 1.97
_diffrn_standards_decay_% 0
_diffrn_standards_interval_count 0
_diffrn_standards_interval_time .
_diffrn_standards_number 0
_exptl_absorpt_coefficient_mu 2.832
_exptl_absorpt_correction_T_max .75100
_exptl_absorpt_correction_T_min .5100
_exptl_absorpt_correction_type empirical
_exptl_absorpt_process_details 'SADABS (Sheldrick, 1996)'
_exptl_crystal_colour Yellow
_exptl_crystal_density_diffrn 2.591
_exptl_crystal_density_method 'not measured'
_exptl_crystal_description prism
_exptl_crystal_F_000 530
_exptl_crystal_size_max .30
_exptl_crystal_size_mid .20
_exptl_crystal_size_min .10
_refine_diff_density_max 0.812
_refine_diff_density_min -0.549
_refine_diff_density_rms 0.090
_refine_ls_extinction_method none
_refine_ls_goodness_of_fit_ref 1.108
_refine_ls_hydrogen_treatment constr
_refine_ls_matrix_type full
_refine_ls_number_parameters 235
_refine_ls_number_reflns 2589
_refine_ls_number_restraints 0
_refine_ls_restrained_S_all 1.108
_refine_ls_R_factor_gt 0.0246
_refine_ls_shift/su_max 0.001
_refine_ls_shift/su_mean 0.000
_refine_ls_structure_factor_coef Fsqd
_refine_ls_weighting_details 'calc w=1/[\s^2^(Fo^2^)+(0.0216P)^2^+1.7191P] where P=(Fo^2^+2Fc^2^)/3'
_refine_ls_weighting_scheme calc
_refine_ls_wR_factor_gt 0.0600
_refine_ls_wR_factor_ref 0.0633
_reflns_number_gt 2380
_reflns_number_total 2589
_reflns_threshold_expression >2sigma(I)
_cod_data_source_file b702972a.txt
_cod_data_source_block a
_cod_depositor_comments
;
The following automatic conversions were performed:
'_symmetry_cell_setting' value 'Triclinic' changed to 'triclinic'
according to '/home/saulius/struct/CIF-dictionaries/cif_core.dic'
dictionary named 'cif_core.dic' version 2.4.1 from 2010-06-29.

Automatic conversion script
Id: cif_fix_enum 1527 2010-12-29 10:47:43Z saulius 
;
_cod_original_sg_symbol_H-M P-1
_cod_database_code 7202840
_refine_ls_r_factor_ref 0.0281

loop_
_symmetry_equiv_pos_as_xyz
'x, y, z'
'-x, -y, -z'

loop_
_atom_site_label
_atom_site_type_symbol
_atom_site_fract_x
_atom_site_fract_y
_atom_site_fract_z
_atom_site_U_iso_or_equiv
_atom_site_adp_type
_atom_site_occupancy
_atom_site_symmetry_multiplicity
_atom_site_calc_flag
_atom_site_refinement_flags
_atom_site_disorder_assembly
_atom_site_disorder_group
Ag1 Ag 0.86507(5) 0.20798(3) 0.55328(3) 0.03090(10) Uani 1 1 d . . .
Ag2 Ag 0.74231(5) 0.03055(3) 0.43671(3) 0.03071(10) Uani 1 1 d . . .
O1 O 0.7914(4) 0.1832(3) 0.8214(2) 0.0297(6) Uani 1 1 d . . .
O2 O 0.7232(5) -0.2718(3) 1.0655(2) 0.0364(7) Uani 1 1 d . . .
O3 O 0.7255(5) -0.1099(3) 0.6340(2) 0.0308(6) Uani 1 1 d . . .
O4 O 0.7689(4) 0.3508(3) 0.3274(2) 0.0297(6) Uani 1 1 d . . .
O5 O 0.7470(5) 0.5130(3) -0.1052(2) 0.0368(7) Uani 1 1 d . . .
O6 O 0.7424(4) 0.0437(3) 0.1491(2) 0.0298(6) Uani 1 1 d . . .
N1 N 1.1269(5) 0.3083(3) 0.5292(3) 0.0258(6) Uani 1 1 d . . .
N2 N 0.7614(5) 0.0458(3) 0.7183(3) 0.0209(6) Uani 1 1 d . . .
N3 N 0.7477(5) -0.0407(3) 0.9439(3) 0.0255(6) Uani 1 1 d . . .
H3B H 0.7426 -0.0233 1.0107 0.031 Uiso 1 1 calc R . .
N4 N 0.7366(5) -0.1918(3) 0.8485(3) 0.0231(6) Uani 1 1 d . . .
H4A H 0.7352 -0.2758 0.8537 0.028 Uiso 1 1 calc R . .
N5 N 0.7594(5) 0.4308(3) 0.1125(3) 0.0255(6) Uani 1 1 d . . .
H5A H 0.7632 0.5151 0.1054 0.031 Uiso 1 1 calc R . .
N6 N 0.7529(5) 0.2760(3) 0.0217(3) 0.0250(6) Uani 1 1 d . . .
H6A H 0.7558 0.2582 -0.0448 0.030 Uiso 1 1 calc R . .
N7 N 0.7535(5) 0.1895(3) 0.2472(3) 0.0217(6) Uani 1 1 d . . .
C1 C 1.1787(6) 0.3914(4) 0.4142(4) 0.0284(8) Uani 1 1 d . . .
H1A H 1.1146 0.3984 0.3408 0.034 Uiso 1 1 calc R . .
C2 C 1.3227(6) 0.4678(4) 0.3982(3) 0.0242(7) Uani 1 1 d . . .
H2A H 1.3529 0.5247 0.3157 0.029 Uiso 1 1 calc R . .
C3 C 1.4229(5) 0.4593(3) 0.5062(3) 0.0191(7) Uani 1 1 d . . .
C4 C 1.3680(6) 0.3723(4) 0.6259(3) 0.0246(7) Uani 1 1 d . . .
H4B H 1.4296 0.3629 0.7010 0.029 Uiso 1 1 calc R . .
C5 C 1.2220(6) 0.2999(4) 0.6332(4) 0.0283(8) Uani 1 1 d . . .
H5B H 1.1881 0.2423 0.7143 0.034 Uiso 1 1 calc R . .
C6 C 0.7686(5) 0.0686(4) 0.8266(3) 0.0222(7) Uani 1 1 d . . .
C7 C 0.7346(6) -0.1748(4) 0.9603(3) 0.0239(7) Uani 1 1 d . . .
C8 C 0.7406(5) -0.0821(4) 0.7285(3) 0.0215(7) Uani 1 1 d . . .
C9 C 0.7610(5) 0.3228(4) 0.2351(3) 0.0215(7) Uani 1 1 d . . .
C10 C 0.7489(5) 0.1626(4) 0.1414(3) 0.0222(7) Uani 1 1 d . . .
C11 C 0.7525(6) 0.4139(4) 0.0021(3) 0.0232(7) Uani 1 1 d . . .

loop_
_atom_site_aniso_label
_atom_site_aniso_U_11
_atom_site_aniso_U_22
_atom_site_aniso_U_33
_atom_site_aniso_U_23
_atom_site_aniso_U_13
_atom_site_aniso_U_12
Ag1 0.04388(19) 0.02747(16) 0.02820(16) -0.01163(13) 0.01274(13) -0.02254(13)
Ag2 0.04669(19) 0.02866(16) 0.01851(15) -0.00690(12) 0.00554(12) -0.01917(13)
O1 0.0522(17) 0.0184(12) 0.0233(13) -0.0093(10) 0.0051(12) -0.0172(12)
O2 0.070(2) 0.0256(14) 0.0190(13) -0.0084(11) 0.0096(13) -0.0252(14)
O3 0.0546(17) 0.0281(13) 0.0185(12) -0.0115(11) 0.0062(12) -0.0230(12)
O4 0.0469(16) 0.0268(13) 0.0213(13) -0.0128(11) 0.0024(11) -0.0152(12)
O5 0.068(2) 0.0243(14) 0.0205(13) -0.0067(11) 0.0068(13) -0.0226(13)
O6 0.0501(16) 0.0193(12) 0.0251(13) -0.0107(11) 0.0029(12) -0.0157(11)
N1 0.0323(16) 0.0280(15) 0.0243(15) -0.0124(13) 0.0062(13) -0.0184(13)
N2 0.0307(15) 0.0171(13) 0.0167(14) -0.0057(11) 0.0052(11) -0.0125(12)
N3 0.0423(18) 0.0206(14) 0.0201(15) -0.0115(12) 0.0052(13) -0.0148(13)
N4 0.0388(17) 0.0172(14) 0.0180(14) -0.0082(11) 0.0047(12) -0.0144(12)
N5 0.0440(18) 0.0176(14) 0.0198(15) -0.0085(12) 0.0037(13) -0.0155(13)
N6 0.0436(18) 0.0198(14) 0.0175(14) -0.0107(12) 0.0034(12) -0.0135(13)
N7 0.0316(16) 0.0187(14) 0.0170(14) -0.0072(11) 0.0025(12) -0.0114(12)
C1 0.036(2) 0.034(2) 0.0225(18) -0.0128(16) 0.0032(15) -0.0199(17)
C2 0.0311(19) 0.0277(18) 0.0167(16) -0.0082(14) 0.0070(14) -0.0159(15)
C3 0.0215(16) 0.0137(15) 0.0224(17) -0.0087(13) 0.0016(13) -0.0042(13)
C4 0.0284(18) 0.0244(17) 0.0204(17) -0.0068(14) -0.0019(14) -0.0109(14)
C5 0.036(2) 0.0304(19) 0.0200(17) -0.0070(15) 0.0053(15) -0.0189(16)
C6 0.0279(18) 0.0197(17) 0.0197(16) -0.0081(14) 0.0037(13) -0.0090(14)
C7 0.0324(19) 0.0210(17) 0.0198(17) -0.0074(14) 0.0032(14) -0.0122(14)
C8 0.0251(17) 0.0214(17) 0.0201(17) -0.0086(14) 0.0055(13) -0.0106(14)
C9 0.0245(17) 0.0178(16) 0.0231(17) -0.0085(14) 0.0022(13) -0.0079(13)
C10 0.0263(17) 0.0194(17) 0.0207(17) -0.0076(14) 0.0010(13) -0.0082(13)
C11 0.0314(18) 0.0193(16) 0.0210(17) -0.0079(14) 0.0035(14) -0.0122(14)

loop_
_atom_type_symbol
_atom_type_description
_atom_type_scat_dispersion_real
_atom_type_scat_dispersion_imag
_atom_type_scat_source
C C 0.0033 0.0016 'International Tables Vol C Tables 4.2.6.8 and 6.1.1.4'
H H 0.0000 0.0000 'International Tables Vol C Tables 4.2.6.8 and 6.1.1.4'
Ag Ag -0.8971 1.1015 'International Tables Vol C Tables 4.2.6.8 and 6.1.1.4'
N N 0.0061 0.0033 'International Tables Vol C Tables 4.2.6.8 and 6.1.1.4'
O O 0.0106 0.0060 'International Tables Vol C Tables 4.2.6.8 and 6.1.1.4'

loop_
_geom_angle_atom_site_label_1
_geom_angle_atom_site_label_2
_geom_angle_atom_site_label_3
_geom_angle
_geom_angle_site_symmetry_1
_geom_angle_site_symmetry_3
_geom_angle_publ_flag
N2 Ag1 N1 133.55(11) . . ?
N2 Ag1 O4 138.14(10) . . ?
N1 Ag1 O4 88.30(10) . . ?
N2 Ag1 Ag2 77.77(7) . . ?
N1 Ag1 Ag2 133.85(8) . . ?
O4 Ag1 Ag2 69.12(6) . . ?
N2 Ag1 Ag2 90.30(8) . 2_756 ?
N1 Ag1 Ag2 74.09(8) . 2_756 ?
O4 Ag1 Ag2 103.22(7) . 2_756 ?
Ag2 Ag1 Ag2 72.930(12) . 2_756 ?
N7 Ag2 O3 173.54(10) . . ?
N7 Ag2 Ag1 91.66(8) . . ?
O3 Ag2 Ag1 82.44(7) . . ?
N7 Ag2 Ag1 97.90(8) . 2_756 ?
O3 Ag2 Ag1 86.40(8) . 2_756 ?
Ag1 Ag2 Ag1 107.070(11) . 2_756 ?
N7 Ag2 Ag2 98.11(8) . 2_756 ?
O3 Ag2 Ag2 80.62(8) . 2_756 ?
Ag1 Ag2 Ag2 54.369(9) . 2_756 ?
Ag1 Ag2 Ag2 52.701(10) 2_756 2_756 ?
N7 Ag2 Ag2 121.90(8) . 2_656 ?
O3 Ag2 Ag2 57.97(8) . 2_656 ?
Ag1 Ag2 Ag2 106.635(13) . 2_656 ?
Ag1 Ag2 Ag2 125.959(13) 2_756 2_656 ?
Ag2 Ag2 Ag2 137.518(16) 2_756 2_656 ?
C8 O3 Ag2 126.1(2) . . ?
C9 O4 Ag1 135.0(2) . . ?
C1 N1 C5 117.1(3) . . ?
C1 N1 Ag1 122.9(2) . . ?
C5 N1 Ag1 119.5(2) . . ?
C8 N2 C6 119.9(3) . . ?
C8 N2 Ag1 126.5(2) . . ?
C6 N2 Ag1 111.8(2) . . ?
C7 N3 C6 124.1(3) . . ?
C7 N3 H3B 118.0 . . ?
C6 N3 H3B 118.0 . . ?
C7 N4 C8 123.7(3) . . ?
C7 N4 H4A 118.2 . . ?
C8 N4 H4A 118.2 . . ?
C11 N5 C9 124.8(3) . . ?
C11 N5 H5A 117.6 . . ?
C9 N5 H5A 117.6 . . ?
C11 N6 C10 124.6(3) . . ?
C11 N6 H6A 117.7 . . ?
C10 N6 H6A 117.7 . . ?
C9 N7 C10 121.0(3) . . ?
C9 N7 Ag2 116.5(2) . . ?
C10 N7 Ag2 122.5(2) . . ?
N1 C1 C2 123.4(3) . . ?
N1 C1 H1A 118.3 . . ?
C2 C1 H1A 118.3 . . ?
C1 C2 C3 119.9(3) . . ?
C1 C2 H2A 120.1 . . ?
C3 C2 H2A 120.1 . . ?
C4 C3 C2 116.3(3) . . ?
C4 C3 C3 121.8(4) . 2_866 ?
C2 C3 C3 121.8(4) . 2_866 ?
C5 C4 C3 120.1(3) . . ?
C5 C4 H4B 120.0 . . ?
C3 C4 H4B 120.0 . . ?
N1 C5 C4 123.2(3) . . ?
N1 C5 H5B 118.4 . . ?
C4 C5 H5B 118.4 . . ?
O1 C6 N2 121.8(3) . . ?
O1 C6 N3 119.9(3) . . ?
N2 C6 N3 118.3(3) . . ?
O2 C7 N3 123.0(3) . . ?
O2 C7 N4 122.7(3) . . ?
N3 C7 N4 114.2(3) . . ?
O3 C8 N2 123.9(3) . . ?
O3 C8 N4 116.5(3) . . ?
N2 C8 N4 119.5(3) . . ?
O4 C9 N7 123.1(3) . . ?
O4 C9 N5 118.9(3) . . ?
N7 C9 N5 118.0(3) . . ?
O6 C10 N7 122.5(3) . . ?
O6 C10 N6 120.0(3) . . ?
N7 C10 N6 117.4(3) . . ?
O5 C11 N5 123.1(3) . . ?
O5 C11 N6 122.9(3) . . ?
N5 C11 N6 114.0(3) . . ?

loop_
_geom_bond_atom_site_label_1
_geom_bond_atom_site_label_2
_geom_bond_distance
_geom_bond_site_symmetry_2
_geom_bond_publ_flag
Ag1 N2 2.184(3) . ?
Ag1 N1 2.246(3) . ?
Ag1 O4 2.387(2) . ?
Ag1 Ag2 3.0038(4) . ?
Ag1 Ag2 3.0692(5) 2_756 ?
Ag2 N7 2.119(3) . ?
Ag2 O3 2.133(2) . ?
Ag2 Ag1 3.0692(5) 2_756 ?
Ag2 Ag2 3.6098(6) 2_756 ?
Ag2 Ag2 3.6298(6) 2_656 ?
O1 C6 1.230(4) . ?
O2 C7 1.220(4) . ?
O3 C8 1.254(4) . ?
O4 C9 1.223(4) . ?
O5 C11 1.222(4) . ?
O6 C10 1.225(4) . ?
N1 C1 1.333(5) . ?
N1 C5 1.339(5) . ?
N2 C8 1.343(4) . ?
N2 C6 1.370(4) . ?
N3 C7 1.365(4) . ?
N3 C6 1.381(4) . ?
N3 H3B 0.8600 . ?
N4 C7 1.370(4) . ?
N4 C8 1.374(4) . ?
N4 H4A 0.8600 . ?
N5 C11 1.360(4) . ?
N5 C9 1.379(4) . ?
N5 H5A 0.8600 . ?
N6 C11 1.364(4) . ?
N6 C10 1.389(4) . ?
N6 H6A 0.8600 . ?
N7 C9 1.360(4) . ?
N7 C10 1.365(4) . ?
C1 C2 1.380(5) . ?
C1 H1A 0.9300 . ?
C2 C3 1.397(5) . ?
C2 H2A 0.9300 . ?
C3 C4 1.392(5) . ?
C3 C3 1.485(6) 2_866 ?
C4 C5 1.380(5) . ?
C4 H4B 0.9300 . ?
C5 H5B 0.9300 . ?

loop_
_geom_hbond_atom_site_label_D
_geom_hbond_atom_site_label_H
_geom_hbond_atom_site_label_A
_geom_hbond_distance_DH
_geom_hbond_distance_HA
_geom_hbond_distance_DA
_geom_hbond_angle_DHA
_geom_hbond_site_symmetry_A
N4 H4A O5 0.86 2.04 2.891(4) 171.3 1_546
N3 H3B O6 0.86 2.00 2.849(4) 171.6 1_556
N6 H6A O1 0.86 1.98 2.836(4) 170.3 1_554
N5 H5A O2 0.86 2.02 2.871(4) 169.1 1_564
